data_7239950
loop_
_publ_author_name
'Zhou, Zhuoqiang'
'Li, Ming-Xing'
'Sui, Yan'
'Nfor, Emmanuel N.'
'Wang, Zhao-Xi'

_publ_section_title
;
 Two 1D homochiral heterometallic chains: crystal structures, spectra,
 ferroelectricity and ferromagnetic properties
;
_journal_issue 12
_journal_name_full 'RSC Advances'
_journal_page_first 7004
_journal_page_last 7010
_journal_paper_doi 10.1039/D0RA00732C
_journal_volume 10
_journal_year 2020
_chemical_absolute_configuration ad
_chemical_formula_moiety 'C28 H28 Cu Ho N9 O7'
_chemical_formula_sum 'C28 H28 Cu Ho N9 O7'
_chemical_formula_weight 831.06
_space_group_crystal_system monoclinic
_space_group_IT_number 4
_space_group_name_Hall 'P 2yb'
_space_group_name_H-M_alt 'P 1 21 1'
_atom_sites_solution_hydrogens geom
_audit_creation_method SHELXL-2014
_audit_update_record
;
2019-12-23 deposited with the CCDC.	2020-02-10 downloaded from the CCDC.
;
_cell_angle_alpha 90
_cell_angle_beta 101.542(4)
_cell_angle_gamma 90
_cell_formula_units_Z 2
_cell_length_a 9.862(3)
_cell_length_b 15.473(5)
_cell_length_c 10.493(3)
_cell_measurement_reflns_used 9931
_cell_measurement_temperature 296(2)
_cell_measurement_theta_max 28.19
_cell_measurement_theta_min 2.38
_cell_volume 1568.8(8)
_computing_cell_refinement 'Bruker SMART'
_computing_data_collection 'Bruker SMART'
_computing_data_reduction 'Bruker SAINT'
_computing_molecular_graphics 'Bruker SHELXTL'
_computing_publication_material 'Bruker SHELXTL'
_computing_structure_refinement 'SHELXL-2014 (Sheldrick, 2014)'
_computing_structure_solution 'Bruker SHELXTL'
_diffrn_ambient_temperature 296(2)
_diffrn_measured_fraction_theta_full 0.992
_diffrn_measured_fraction_theta_max 0.992
_diffrn_measurement_device_type 'CCD area detector'
_diffrn_measurement_method 'phi and omega scans'
_diffrn_radiation_type MoK\a
_diffrn_radiation_wavelength 0.71073
_diffrn_reflns_av_R_equivalents 0.0174
_diffrn_reflns_av_unetI/netI 0.0366
_diffrn_reflns_Laue_measured_fraction_full 0.992
_diffrn_reflns_Laue_measured_fraction_max 0.992
_diffrn_reflns_limit_h_max 11
_diffrn_reflns_limit_h_min -11
_diffrn_reflns_limit_k_max 18
_diffrn_reflns_limit_k_min -18
_diffrn_reflns_limit_l_max 12
_diffrn_reflns_limit_l_min -12
_diffrn_reflns_number 12013
_diffrn_reflns_point_group_measured_fraction_full 0.980
_diffrn_reflns_point_group_measured_fraction_max 0.980
_diffrn_reflns_theta_full 25.242
_diffrn_reflns_theta_max 25.499
_diffrn_reflns_theta_min 2.108
_diffrn_source 'sealed tube'
_exptl_absorpt_coefficient_mu 3.241
_exptl_absorpt_correction_T_max 0.490
_exptl_absorpt_correction_T_min 0.393
_exptl_absorpt_correction_type multi-scan
_exptl_absorpt_process_details 'SADABS, Bruker (2000)'
_exptl_crystal_colour green
_exptl_crystal_density_diffrn 1.759
_exptl_crystal_description block
_exptl_crystal_F_000 822
_exptl_crystal_size_max 0.300
_exptl_crystal_size_mid 0.250
_exptl_crystal_size_min 0.220
_refine_diff_density_max 0.798
_refine_diff_density_min -0.770
_refine_diff_density_rms 0.074
_refine_ls_abs_structure_details
;
 Flack x determined using 2607 quotients [(I+)-(I-)]/[(I+)+(I-)]
 (Parsons, Flack and Wagner, Acta Cryst. B69 (2013) 249-259).
;
_refine_ls_abs_structure_Flack 0.017(5)
_refine_ls_extinction_method none
_refine_ls_goodness_of_fit_ref 1.077
_refine_ls_hydrogen_treatment constr
_refine_ls_matrix_type full
_refine_ls_number_parameters 408
_refine_ls_number_reflns 5741
_refine_ls_number_restraints 1
_refine_ls_restrained_S_all 1.077
_refine_ls_R_factor_all 0.0219
_refine_ls_R_factor_gt 0.0212
_refine_ls_shift/su_max 0.001
_refine_ls_shift/su_mean 0.000
_refine_ls_structure_factor_coef Fsqd
_refine_ls_weighting_details 'w=1/[\s^2^(Fo^2^)+(0.0297P)^2^+0.3612P] where P=(Fo^2^+2Fc^2^)/3'
_refine_ls_weighting_scheme calc
_refine_ls_wR_factor_gt 0.0592
_refine_ls_wR_factor_ref 0.0597
_reflns_Friedel_coverage 0.900
_reflns_Friedel_fraction_full 0.967
_reflns_Friedel_fraction_max 0.967
_reflns_number_gt 5618
_reflns_number_total 5741
_reflns_threshold_expression 'I > 2\s(I)'
_cod_data_source_file d0ra00732c2.cif
_cod_data_source_block mo_20111031B_0m
_cod_depositor_comments 'Adding full bibliography for 7239949--7239950.cif.'
_cod_original_sg_symbol_H-M 'P 21'
_cod_database_code 7239950
_shelx_space_group_comment
;
The symmetry employed for this shelxl refinement is uniquely defined
by the following loop, which should always be used as a source of
symmetry information in preference to the above space-group names.
They are only intended as comments.
;
_shelx_estimated_absorpt_t_min 0.443
_shelx_estimated_absorpt_t_max 0.536
_shelxl_version_number 2014-3

loop_
_space_group_symop_operation_xyz
'x, y, z'
'-x, y+1/2, -z'

loop_
_atom_site_label
_atom_site_type_symbol
_atom_site_fract_x
_atom_site_fract_y
_atom_site_fract_z
_atom_site_U_iso_or_equiv
_atom_site_adp_type
_atom_site_occupancy
_atom_site_site_symmetry_order
_atom_site_calc_flag
_atom_site_refinement_flags_posn
_atom_site_refinement_flags_adp
_atom_site_refinement_flags_occupancy
_atom_site_disorder_assembly
_atom_site_disorder_group
C1 C 0.6614(8) 0.6571(7) 1.0197(8) 0.065(2) Uani 1 1 d . . . . .
H1A H 0.7210 0.6852 0.9707 0.098 Uiso 1 1 calc R U . . .
H1B H 0.6693 0.5956 1.0116 0.098 Uiso 1 1 calc R U . . .
H1C H 0.6879 0.6732 1.1096 0.098 Uiso 1 1 calc R U . . .
C2 C 0.4671(7) 0.6645(4) 0.8403(6) 0.0416(14) Uani 1 1 d . . . . .
C3 C 0.5340(8) 0.6166(5) 0.7603(8) 0.0550(18) Uani 1 1 d . . . . .
H3 H 0.6207 0.5927 0.7921 0.066 Uiso 1 1 calc R U . . .
C4 C 0.4691(10) 0.6050(6) 0.6324(8) 0.065(2) Uani 1 1 d . . . . .
H4 H 0.5125 0.5724 0.5777 0.078 Uiso 1 1 calc R U . . .
C5 C 0.3395(9) 0.6412(6) 0.5836(7) 0.062(2) Uani 1 1 d . . . . .
H5 H 0.2976 0.6331 0.4969 0.074 Uiso 1 1 calc R U . . .
C6 C 0.2724(7) 0.6899(4) 0.6659(6) 0.0437(15) Uani 1 1 d . . . . .
C7 C 0.3364(6) 0.7008(4) 0.7948(6) 0.0361(12) Uani 1 1 d . . . . .
C8 C 0.1377(7) 0.7264(6) 0.6091(6) 0.0480(17) Uani 1 1 d . . . . .
H8 H 0.0999 0.7085 0.5249 0.058 Uiso 1 1 calc R U . . .
C9 C -0.0748(8) 0.8097(6) 0.5753(7) 0.058(2) Uani 1 1 d . . . . .
C10 C -0.1482(8) 0.7370(11) 0.4933(8) 0.083(2) Uani 1 1 d . . . . .
H10A H -0.1623 0.6898 0.5486 0.124 Uiso 1 1 calc R U . . .
H10B H -0.0930 0.7180 0.4331 0.124 Uiso 1 1 calc R U . . .
H10C H -0.2362 0.7571 0.4462 0.124 Uiso 1 1 calc R U . . .
C11 C -0.0401(11) 0.8878(7) 0.4933(8) 0.072(2) Uani 1 1 d . . . . .
H11A H 0.0453 0.8774 0.4632 0.087 Uiso 1 1 calc R U . . .
H11B H -0.1140 0.8972 0.4183 0.087 Uiso 1 1 calc R U . . .
C12 C -0.0252(9) 0.9640(6) 0.5817(9) 0.072(2) Uani 1 1 d . . . . .
H12A H -0.0715 1.0137 0.5361 0.087 Uiso 1 1 calc R U . . .
H12B H 0.0719 0.9781 0.6110 0.087 Uiso 1 1 calc R U . . .
C13 C -0.0918(10) 0.9412(6) 0.7011(8) 0.060(2) Uani 1 1 d . . . . .
H13 H -0.1599 0.9852 0.7121 0.072 Uiso 1 1 calc R U . . .
C14 C -0.1631(8) 0.8548(7) 0.6668(8) 0.063(2) Uani 1 1 d . . . . .
C15 C -0.3103(10) 0.8734(8) 0.5859(11) 0.091(3) Uani 1 1 d . . . . .
H15A H -0.3604 0.9087 0.6360 0.136 Uiso 1 1 calc R U . . .
H15B H -0.3585 0.8198 0.5644 0.136 Uiso 1 1 calc R U . . .
H15C H -0.3028 0.9033 0.5074 0.136 Uiso 1 1 calc R U . . .
C16 C -0.1805(9) 0.7975(7) 0.7790(9) 0.071(2) Uani 1 1 d . . . . .
H16A H -0.2300 0.8283 0.8347 0.107 Uiso 1 1 calc R U . . .
H16B H -0.0912 0.7810 0.8275 0.107 Uiso 1 1 calc R U . . .
H16C H -0.2316 0.7467 0.7460 0.107 Uiso 1 1 calc R U . . .
C17 C -0.0011(8) 0.9840(5) 0.9122(7) 0.0502(16) Uani 1 1 d . . . . .
H17 H -0.0706 1.0254 0.8924 0.060 Uiso 1 1 calc R U . . .
C18 C 0.0774(7) 0.9847(4) 1.0428(7) 0.0439(15) Uani 1 1 d . . . . .
C19 C 0.0403(9) 1.0455(5) 1.1282(9) 0.060(2) Uani 1 1 d . . . . .
H19 H -0.0240 1.0880 1.0952 0.072 Uiso 1 1 calc R U . . .
C20 C 0.0953(10) 1.0447(6) 1.2581(9) 0.064(2) Uani 1 1 d . . . . .
H20 H 0.0689 1.0861 1.3125 0.076 Uiso 1 1 calc R U . . .
C21 C 0.1916(8) 0.9809(4) 1.3090(7) 0.0498(16) Uani 1 1 d . . . . .
H21 H 0.2306 0.9802 1.3973 0.060 Uiso 1 1 calc R U . . .
C22 C 0.2282(7) 0.9193(4) 1.2272(6) 0.0407(13) Uani 1 1 d . . . . .
C23 C 0.1741(6) 0.9214(4) 1.0916(6) 0.0374(13) Uani 1 1 d . . . . .
C24 C 0.3776(10) 0.8448(6) 1.4000(7) 0.071(2) Uani 1 1 d . . . . .
H24A H 0.3078 0.8529 1.4508 0.107 Uiso 1 1 calc R U . . .
H24B H 0.4476 0.8884 1.4222 0.107 Uiso 1 1 calc R U . . .
H24C H 0.4188 0.7887 1.4178 0.107 Uiso 1 1 calc R U . . .
C25 C 0.5569(8) 0.6094(5) 1.3086(6) 0.0479(16) Uani 1 1 d . . . . .
C26 C 0.6453(7) 0.4754(5) 1.2941(7) 0.0477(16) Uani 1 1 d . . . . .
C27 C 0.3203(8) 0.5163(5) 1.0084(9) 0.056(2) Uani 1 1 d . . . . .
C28 C 0.4000(8) 0.3929(5) 0.9260(9) 0.0591(19) Uani 1 1 d . . . . .
Cu1 Cu 0.14991(7) 0.83991(5) 0.83068(7) 0.03615(17) Uani 1 1 d . . . . .
Ho1 Ho 0.34293(2) 0.73839(2) 1.10009(2) 0.03151(8) Uani 1 1 d . . . . .
N1 N 0.0633(6) 0.7806(4) 0.6602(5) 0.0436(12) Uani 1 1 d . . . . .
N2 N 0.0132(6) 0.9333(4) 0.8198(6) 0.0461(13) Uani 1 1 d . . . . .
N3 N 0.5135(6) 0.6767(4) 1.2711(5) 0.0484(14) Uani 1 1 d . . . . .
N4 N 0.6046(7) 0.5382(4) 1.3611(6) 0.057 Uani 1 1 d . . . . .
N5 N 0.6863(7) 0.4169(4) 1.2489(7) 0.0611(16) Uani 1 1 d . . . . .
N6 N 0.3154(6) 0.5830(4) 1.0498(6) 0.0499(13) Uani 1 1 d . . . . .
N7 N 0.3034(8) 0.4389(6) 0.9614(7) 0.075 Uani 1 1 d . . . . .
N8 N 0.4742(7) 0.3445(4) 0.8977(7) 0.0564(15) Uani 1 1 d . . . . .
N9 N 0.0949(7) 0.6877(4) 1.1953(6) 0.0543(15) Uani 1 1 d . . . . .
O1 O 0.5220(4) 0.6827(3) 0.9712(4) 0.0428(10) Uani 1 1 d . . . . .
O2 O 0.2750(4) 0.7429(4) 0.8801(3) 0.0368(8) Uani 1 1 d . . . . .
O3 O 0.2161(5) 0.8610(3) 1.0180(4) 0.0398(10) Uani 1 1 d . . . . .
O4 O 0.3163(5) 0.8511(3) 1.2648(4) 0.0483(11) Uani 1 1 d . . . . .
O5 O 0.2145(6) 0.6818(4) 1.2631(5) 0.0631(15) Uani 1 1 d . . . . .
O6 O -0.0101(7) 0.6699(5) 1.2343(8) 0.091(2) Uani 1 1 d . . . . .
O7 O 0.0912(5) 0.7132(3) 1.0797(5) 0.0603(15) Uani 1 1 d . . . . .

loop_
_atom_site_aniso_label
_atom_site_aniso_U_11
_atom_site_aniso_U_22
_atom_site_aniso_U_33
_atom_site_aniso_U_23
_atom_site_aniso_U_13
_atom_site_aniso_U_12
C1 0.038(4) 0.094(7) 0.065(5) 0.017(4) 0.014(3) 0.020(4)
C2 0.048(4) 0.039(3) 0.042(3) 0.004(2) 0.020(3) 0.003(3)
C3 0.054(4) 0.056(4) 0.061(4) 0.004(3) 0.026(3) 0.021(3)
C4 0.083(6) 0.063(5) 0.056(4) -0.006(4) 0.030(4) 0.023(4)
C5 0.087(6) 0.059(5) 0.042(4) -0.008(3) 0.017(4) 0.011(4)
C6 0.057(4) 0.041(4) 0.035(3) 0.002(3) 0.011(3) 0.005(3)
C7 0.044(3) 0.029(3) 0.038(3) -0.001(2) 0.014(2) 0.001(2)
C8 0.057(4) 0.053(5) 0.031(2) -0.002(3) 0.003(2) -0.005(4)
C9 0.046(4) 0.081(6) 0.043(4) -0.002(3) -0.003(3) -0.010(4)
C10 0.067(5) 0.095(6) 0.072(5) -0.027(7) -0.018(4) 0.003(8)
C11 0.081(6) 0.085(6) 0.047(4) 0.020(4) 0.001(4) 0.017(5)
C12 0.064(5) 0.072(6) 0.074(5) 0.032(5) -0.004(4) 0.004(4)
C13 0.065(5) 0.058(5) 0.053(4) 0.010(4) 0.002(4) 0.019(4)
C14 0.044(4) 0.086(6) 0.055(4) 0.011(4) -0.002(3) 0.008(4)
C15 0.050(5) 0.106(9) 0.104(8) -0.002(6) -0.016(5) 0.011(5)
C16 0.057(5) 0.084(6) 0.078(6) 0.003(5) 0.027(4) -0.021(4)
C17 0.045(4) 0.039(4) 0.066(4) 0.007(3) 0.009(3) 0.016(3)
C18 0.037(3) 0.033(3) 0.063(4) 0.000(3) 0.014(3) 0.006(3)
C19 0.051(4) 0.042(4) 0.094(6) -0.009(4) 0.029(4) 0.012(3)
C20 0.062(5) 0.055(5) 0.079(6) -0.023(4) 0.025(5) 0.005(4)
C21 0.053(4) 0.042(4) 0.058(4) -0.012(3) 0.019(3) -0.002(3)
C22 0.042(3) 0.035(3) 0.046(3) 0.000(3) 0.010(3) 0.000(3)
C23 0.038(3) 0.035(3) 0.043(3) 0.000(2) 0.017(3) 0.004(2)
C24 0.088(6) 0.072(5) 0.044(4) -0.014(4) -0.013(4) 0.021(5)
C25 0.057(4) 0.051(4) 0.034(3) -0.003(3) 0.007(3) 0.004(3)
C26 0.049(4) 0.049(4) 0.044(3) 0.007(3) 0.008(3) 0.006(3)
C27 0.045(4) 0.036(4) 0.093(6) -0.010(4) 0.029(4) -0.005(3)
C28 0.051(4) 0.036(4) 0.091(6) -0.014(4) 0.016(4) -0.005(3)
Cu1 0.0333(4) 0.0395(4) 0.0344(4) 0.0031(3) 0.0039(3) 0.0093(3)
Ho1 0.03319(13) 0.02806(12) 0.03225(12) 0.00114(13) 0.00407(8) 0.00395(13)
N1 0.043(3) 0.050(3) 0.035(3) 0.003(2) 0.002(2) -0.005(2)
N2 0.038(3) 0.049(3) 0.050(3) 0.011(3) 0.007(2) 0.016(2)
N3 0.050(3) 0.046(3) 0.045(3) 0.010(2) -0.001(3) 0.010(3)
N4 0.063 0.065 0.052 0.022 0.030 0.050
N5 0.060(4) 0.052(4) 0.073(4) -0.007(3) 0.016(3) 0.015(3)
N6 0.051(3) 0.041(3) 0.060(4) 0.002(3) 0.017(3) -0.003(3)
N7 0.079 0.088 0.070 -0.042 0.040 -0.011
N8 0.053(4) 0.040(3) 0.075(4) -0.008(3) 0.012(3) 0.007(3)
N9 0.056(4) 0.050(4) 0.062(4) -0.012(3) 0.022(3) -0.007(3)
O1 0.035(2) 0.049(3) 0.045(2) -0.0001(19) 0.0096(18) 0.0102(19)
O2 0.0393(18) 0.038(2) 0.0336(16) -0.003(2) 0.0072(13) 0.009(3)
O3 0.045(2) 0.037(2) 0.038(2) -0.0012(17) 0.0072(18) 0.0141(19)
O4 0.063(3) 0.043(3) 0.036(2) -0.0043(19) 0.0022(19) 0.010(2)
O5 0.067(4) 0.083(4) 0.039(3) -0.002(2) 0.012(2) -0.012(3)
O6 0.077(5) 0.099(6) 0.114(6) 0.000(4) 0.058(4) -0.013(4)
O7 0.045(3) 0.069(4) 0.065(3) 0.009(2) 0.008(2) 0.001(2)

loop_
_atom_type_symbol
_atom_type_description
_atom_type_scat_dispersion_real
_atom_type_scat_dispersion_imag
_atom_type_scat_source
C C 0.0033 0.0016 'International Tables Vol C Tables 4.2.6.8 and 6.1.1.4'
H H 0.0000 0.0000 'International Tables Vol C Tables 4.2.6.8 and 6.1.1.4'
N N 0.0061 0.0033 'International Tables Vol C Tables 4.2.6.8 and 6.1.1.4'
O O 0.0106 0.0060 'International Tables Vol C Tables 4.2.6.8 and 6.1.1.4'
Cu Cu 0.3201 1.2651 'International Tables Vol C Tables 4.2.6.8 and 6.1.1.4'
Ho Ho -0.2175 4.6783 'International Tables Vol C Tables 4.2.6.8 and 6.1.1.4'

loop_
_geom_angle_atom_site_label_1
_geom_angle_atom_site_label_2
_geom_angle_atom_site_label_3
_geom_angle
_geom_angle_site_symmetry_1
_geom_angle_site_symmetry_3
_geom_angle_publ_flag
O1 C1 H1A 109.5 . . ?
O1 C1 H1B 109.5 . . ?
H1A C1 H1B 109.5 . . ?
O1 C1 H1C 109.5 . . ?
H1A C1 H1C 109.5 . . ?
H1B C1 H1C 109.5 . . ?
C3 C2 O1 124.4(6) . . ?
C3 C2 C7 121.8(6) . . ?
O1 C2 C7 113.7(5) . . ?
C4 C3 C2 118.5(7) . . ?
C4 C3 H3 120.8 . . ?
C2 C3 H3 120.8 . . ?
C3 C4 C5 121.2(7) . . ?
C3 C4 H4 119.4 . . ?
C5 C4 H4 119.4 . . ?
C4 C5 C6 119.9(7) . . ?
C4 C5 H5 120.0 . . ?
C6 C5 H5 120.0 . . ?
C7 C6 C5 119.1(6) . . ?
C7 C6 C8 123.5(6) . . ?
C5 C6 C8 117.4(6) . . ?
O2 C7 C6 122.1(6) . . ?
O2 C7 C2 118.3(5) . . ?
C6 C7 C2 119.5(6) . . ?
N1 C8 C6 128.8(6) . . ?
N1 C8 H8 115.6 . . ?
C6 C8 H8 115.6 . . ?
C10 C9 N1 112.3(8) . . ?
C10 C9 C11 113.3(8) . . ?
N1 C9 C11 106.3(6) . . ?
C10 C9 C14 114.5(7) . . ?
N1 C9 C14 108.0(5) . . ?
C11 C9 C14 101.6(7) . . ?
C9 C10 H10A 109.5 . . ?
C9 C10 H10B 109.5 . . ?
H10A C10 H10B 109.5 . . ?
C9 C10 H10C 109.5 . . ?
H10A C10 H10C 109.5 . . ?
H10B C10 H10C 109.5 . . ?
C12 C11 C9 106.0(7) . . ?
C12 C11 H11A 110.5 . . ?
C9 C11 H11A 110.5 . . ?
C12 C11 H11B 110.5 . . ?
C9 C11 H11B 110.5 . . ?
H11A C11 H11B 108.7 . . ?
C11 C12 C13 108.3(7) . . ?
C11 C12 H12A 110.0 . . ?
C13 C12 H12A 110.0 . . ?
C11 C12 H12B 110.0 . . ?
C13 C12 H12B 110.0 . . ?
H12A C12 H12B 108.4 . . ?
N2 C13 C14 110.2(7) . . ?
N2 C13 C12 111.3(7) . . ?
C14 C13 C12 104.9(7) . . ?
N2 C13 H13 110.1 . . ?
C14 C13 H13 110.1 . . ?
C12 C13 H13 110.1 . . ?
C16 C14 C13 116.8(7) . . ?
C16 C14 C15 107.1(8) . . ?
C13 C14 C15 107.7(8) . . ?
C16 C14 C9 112.1(8) . . ?
C13 C14 C9 104.3(7) . . ?
C15 C14 C9 108.5(7) . . ?
C14 C15 H15A 109.5 . . ?
C14 C15 H15B 109.5 . . ?
H15A C15 H15B 109.5 . . ?
C14 C15 H15C 109.5 . . ?
H15A C15 H15C 109.5 . . ?
H15B C15 H15C 109.5 . . ?
C14 C16 H16A 109.5 . . ?
C14 C16 H16B 109.5 . . ?
H16A C16 H16B 109.5 . . ?
C14 C16 H16C 109.5 . . ?
H16A C16 H16C 109.5 . . ?
H16B C16 H16C 109.5 . . ?
N2 C17 C18 127.6(6) . . ?
N2 C17 H17 116.2 . . ?
C18 C17 H17 116.2 . . ?
C23 C18 C19 119.1(7) . . ?
C23 C18 C17 123.1(6) . . ?
C19 C18 C17 117.2(7) . . ?
C20 C19 C18 122.1(8) . . ?
C20 C19 H19 118.9 . . ?
C18 C19 H19 118.9 . . ?
C19 C20 C21 119.5(7) . . ?
C19 C20 H20 120.2 . . ?
C21 C20 H20 120.2 . . ?
C22 C21 C20 119.5(7) . . ?
C22 C21 H21 120.3 . . ?
C20 C21 H21 120.3 . . ?
O4 C22 C21 125.6(6) . . ?
O4 C22 C23 113.3(5) . . ?
C21 C22 C23 121.1(6) . . ?
O3 C23 C18 123.4(6) . . ?
O3 C23 C22 118.0(5) . . ?
C18 C23 C22 118.6(6) . . ?
O4 C24 H24A 109.5 . . ?
O4 C24 H24B 109.5 . . ?
H24A C24 H24B 109.5 . . ?
O4 C24 H24C 109.5 . . ?
H24A C24 H24C 109.5 . . ?
H24B C24 H24C 109.5 . . ?
N3 C25 N4 174.4(7) . . ?
N5 C26 N4 172.4(8) . . ?
N6 C27 N7 170.0(8) . . ?
N8 C28 N7 171.6(9) . . ?
O2 Cu1 N2 166.9(2) . . ?
O2 Cu1 O3 78.23(16) . . ?
N2 Cu1 O3 91.3(2) . . ?
O2 Cu1 N1 91.1(2) . . ?
N2 Cu1 N1 96.8(2) . . ?
O3 Cu1 N1 161.2(2) . . ?
O2 Cu1 N5 92.4(2) . 2_657 ?
N2 Cu1 N5 97.0(3) . 2_657 ?
O3 Cu1 N5 99.2(2) . 2_657 ?
N1 Cu1 N5 96.7(2) . 2_657 ?
O2 Cu1 Ho1 38.27(10) . . ?
N2 Cu1 Ho1 129.91(17) . . ?
O3 Cu1 Ho1 40.59(12) . . ?
N1 Cu1 Ho1 125.36(17) . . ?
N5 Cu1 Ho1 102.77(18) 2_657 . ?
O2 Ho1 O3 64.78(16) . . ?
O2 Ho1 N3 142.38(19) . . ?
O3 Ho1 N3 147.30(19) . . ?
O2 Ho1 N8 93.2(2) . 2_657 ?
O3 Ho1 N8 78.3(2) . 2_657 ?
N3 Ho1 N8 81.6(2) . 2_657 ?
O2 Ho1 N6 79.3(2) . . ?
O3 Ho1 N6 133.2(2) . . ?
N3 Ho1 N6 78.6(2) . . ?
N8 Ho1 N6 135.2(2) 2_657 . ?
O2 Ho1 O7 80.25(16) . . ?
O3 Ho1 O7 69.14(17) . . ?
N3 Ho1 O7 122.82(19) . . ?
N8 Ho1 O7 146.5(2) 2_657 . ?
N6 Ho1 O7 76.25(19) . . ?
O2 Ho1 O5 128.57(17) . . ?
O3 Ho1 O5 103.36(19) . . ?
N3 Ho1 O5 73.9(2) . . ?
N8 Ho1 O5 135.2(2) 2_657 . ?
N6 Ho1 O5 75.7(2) . . ?
O7 Ho1 O5 50.51(18) . . ?
O2 Ho1 O4 128.97(18) . . ?
O3 Ho1 O4 64.37(15) . . ?
N3 Ho1 O4 85.18(18) . . ?
N8 Ho1 O4 72.8(2) 2_657 . ?
N6 Ho1 O4 143.55(18) . . ?
O7 Ho1 O4 85.87(18) . . ?
O5 Ho1 O4 68.42(19) . . ?
O2 Ho1 O1 64.60(14) . . ?
O3 Ho1 O1 116.73(15) . . ?
N3 Ho1 O1 78.91(17) . . ?
N8 Ho1 O1 69.3(2) 2_657 . ?
N6 Ho1 O1 67.62(17) . . ?
O7 Ho1 O1 132.93(17) . . ?
O5 Ho1 O1 137.8(2) . . ?
O4 Ho1 O1 140.52(16) . . ?
O2 Ho1 N9 104.96(17) . . ?
O3 Ho1 N9 85.51(18) . . ?
N3 Ho1 N9 98.4(2) . . ?
N8 Ho1 N9 147.7(2) 2_657 . ?
N6 Ho1 N9 75.39(18) . . ?
O7 Ho1 N9 25.45(18) . . ?
O5 Ho1 N9 25.09(18) . . ?
O4 Ho1 N9 75.02(17) . . ?
O1 Ho1 N9 142.74(17) . . ?
O2 Ho1 Cu1 32.05(14) . . ?
O3 Ho1 Cu1 33.22(10) . . ?
N3 Ho1 Cu1 169.27(15) . . ?
N8 Ho1 Cu1 89.26(16) 2_657 . ?
N6 Ho1 Cu1 104.44(16) . . ?
O7 Ho1 Cu1 67.83(12) . . ?
O5 Ho1 Cu1 116.80(14) . . ?
O4 Ho1 Cu1 97.54(11) . . ?
O1 Ho1 Cu1 92.64(10) . . ?
N9 Ho1 Cu1 92.29(14) . . ?
C8 N1 C9 117.3(5) . . ?
C8 N1 Cu1 118.7(4) . . ?
C9 N1 Cu1 122.9(5) . . ?
C17 N2 C13 115.5(6) . . ?
C17 N2 Cu1 126.0(5) . . ?
C13 N2 Cu1 118.2(5) . . ?
C25 N3 Ho1 139.9(5) . . ?
C25 N4 C26 122.3(6) . . ?
C26 N5 Cu1 154.5(7) . 2_647 ?
C27 N6 Ho1 165.1(6) . . ?
C27 N7 C28 124.7(7) . . ?
C28 N8 Ho1 164.4(7) . 2_647 ?
O6 N9 O5 124.0(7) . . ?
O6 N9 O7 121.9(7) . . ?
O5 N9 O7 114.1(6) . . ?
O6 N9 Ho1 177.4(6) . . ?
O5 N9 Ho1 57.1(3) . . ?
O7 N9 Ho1 57.1(3) . . ?
C2 O1 C1 116.8(5) . . ?
C2 O1 Ho1 114.3(4) . . ?
C1 O1 Ho1 128.3(4) . . ?
C7 O2 Cu1 122.8(4) . . ?
C7 O2 Ho1 125.5(4) . . ?
Cu1 O2 Ho1 109.7(2) . . ?
C23 O3 Cu1 128.0(4) . . ?
C23 O3 Ho1 124.2(4) . . ?
Cu1 O3 Ho1 106.19(18) . . ?
C22 O4 C24 117.1(5) . . ?
C22 O4 Ho1 119.0(4) . . ?
C24 O4 Ho1 123.7(4) . . ?
N9 O5 Ho1 97.8(4) . . ?
N9 O7 Ho1 97.5(4) . . ?

loop_
_geom_bond_atom_site_label_1
_geom_bond_atom_site_label_2
_geom_bond_distance
_geom_bond_site_symmetry_2
_geom_bond_publ_flag
C1 O1 1.423(8) . ?
C1 H1A 0.9600 . ?
C1 H1B 0.9600 . ?
C1 H1C 0.9600 . ?
C2 C3 1.382(9) . ?
C2 O1 1.400(8) . ?
C2 C7 1.400(9) . ?
C3 C4 1.378(12) . ?
C3 H3 0.9300 . ?
C4 C5 1.396(12) . ?
C4 H4 0.9300 . ?
C5 C6 1.407(10) . ?
C5 H5 0.9300 . ?
C6 C7 1.384(9) . ?
C6 C8 1.456(10) . ?
C7 O2 1.345(7) . ?
C8 N1 1.298(10) . ?
C8 H8 0.9300 . ?
C9 C10 1.510(14) . ?
C9 N1 1.538(9) . ?
C9 C11 1.560(13) . ?
C9 C14 1.582(12) . ?
C10 H10A 0.9600 . ?
C10 H10B 0.9600 . ?
C10 H10C 0.9600 . ?
C11 C12 1.489(14) . ?
C11 H11A 0.9700 . ?
C11 H11B 0.9700 . ?
C12 C13 1.567(13) . ?
C12 H12A 0.9700 . ?
C12 H12B 0.9700 . ?
C13 N2 1.457(10) . ?
C13 C14 1.519(14) . ?
C13 H13 0.9800 . ?
C14 C16 1.511(12) . ?
C14 C15 1.555(11) . ?
C15 H15A 0.9600 . ?
C15 H15B 0.9600 . ?
C15 H15C 0.9600 . ?
C16 H16A 0.9600 . ?
C16 H16B 0.9600 . ?
C16 H16C 0.9600 . ?
C17 N2 1.276(9) . ?
C17 C18 1.433(10) . ?
C17 H17 0.9300 . ?
C18 C23 1.391(9) . ?
C18 C19 1.398(10) . ?
C19 C20 1.363(13) . ?
C19 H19 0.9300 . ?
C20 C21 1.399(12) . ?
C20 H20 0.9300 . ?
C21 C22 1.378(9) . ?
C21 H21 0.9300 . ?
C22 O4 1.373(8) . ?
C22 C23 1.417(9) . ?
C23 O3 1.330(7) . ?
C24 O4 1.430(8) . ?
C24 H24A 0.9600 . ?
C24 H24B 0.9600 . ?
C24 H24C 0.9600 . ?
C25 N3 1.163(9) . ?
C25 N4 1.279(9) . ?
C26 N5 1.134(9) . ?
C26 N4 1.308(10) . ?
C27 N6 1.124(9) . ?
C27 N7 1.294(11) . ?
C28 N8 1.127(10) . ?
C28 N7 1.302(10) . ?
Cu1 O2 1.946(5) . ?
Cu1 N2 1.964(5) . ?
Cu1 O3 1.970(4) . ?
Cu1 N1 2.040(5) . ?
Cu1 N5 2.295(6) 2_657 ?
Cu1 Ho1 3.4538(10) . ?
Ho1 O2 2.272(3) . ?
Ho1 O3 2.340(4) . ?
Ho1 N3 2.399(5) . ?
Ho1 N8 2.436(6) 2_657 ?
Ho1 N6 2.465(6) . ?
Ho1 O7 2.479(5) . ?
Ho1 O5 2.483(5) . ?
Ho1 O4 2.506(4) . ?
Ho1 O1 2.578(4) . ?
Ho1 N9 2.929(6) . ?
N5 Cu1 2.295(6) 2_647 ?
N8 Ho1 2.436(6) 2_647 ?
N9 O6 1.219(9) . ?
N9 O5 1.253(9) . ?
N9 O7 1.269(8) . ?
